data_4504971
loop_
_publ_author_name
'Dawson, Alice'
'Allan, David R.'
'Belmonte, Scott A.'
'Clark, Stewart J.'
'David, William I. F.'
'McGregor, Pamela A.'
'Parsons, Simon'
'Pulham, Colin R.'
'Sawyer, Lindsay'

_publ_section_title
;
 Effect of High Pressure on the Crystal Structures of Polymorphs of
 Glycine
;
_journal_issue 4
_journal_name_full 'Crystal Growth &amp; Design'
_journal_page_first 1415
_journal_paper_doi 10.1021/cg049716m
_journal_volume 5
_journal_year 2005
_chemical_absolute_configuration unk
_chemical_formula_moiety 'C2 H5 N1 O2'
_chemical_formula_sum 'C2 H5 N O2'
_chemical_formula_weight 75.07
_chemical_name_systematic 'Gamma glycine'
_space_group_IT_number 144
_symmetry_cell_setting trigonal
_symmetry_space_group_name_Hall 'P 31'
_symmetry_space_group_name_H-M 'P 31'
_atom_sites_solution_hydrogens geom
_atom_sites_solution_primary 'From CSD refcode GLYCIN33'
_audit_creation_date 04-06-09
_audit_creation_method CRYSTALS_ver_12.24
_cell_angle_alpha 90
_cell_angle_beta 90
_cell_angle_gamma 120
_cell_formula_units_Z 3
_cell_length_a 6.9332(6)
_cell_length_b 6.9332(6)
_cell_length_c 5.4552(8)
_cell_measurement_reflns_used 287
_cell_measurement_temperature 293
_cell_measurement_theta_max 23
_cell_measurement_theta_min 4
_cell_volume 227.10(4)
_computing_cell_refinement 'SAINT (Siemens ,1995)'
_computing_data_collection 'SMART (Siemens, 1993)'
_computing_data_reduction 'SAINT (Siemens ,1995)'
_computing_molecular_graphics 'CAMERON (Watkin et al 1996)'
_computing_publication_material 'CRYSTALS (Betteridge et al 2003)'
_computing_structure_refinement 'CRYSTALS (Betteridge et al 2003)'
_diffrn_ambient_pressure 1
_diffrn_ambient_temperature 293
_diffrn_measured_fraction_theta_full 0.812
_diffrn_measured_fraction_theta_max 0.645
_diffrn_measurement_device_type 'Bruker SMART'
_diffrn_measurement_method \w
_diffrn_radiation_monochromator graphite
_diffrn_radiation_type 'Mo K\a'
_diffrn_radiation_wavelength 0.71073
_diffrn_reflns_av_R_equivalents 0.064
_diffrn_reflns_limit_h_max 0
_diffrn_reflns_limit_h_min -6
_diffrn_reflns_limit_k_max 7
_diffrn_reflns_limit_k_min 0
_diffrn_reflns_limit_l_max 6
_diffrn_reflns_limit_l_min 0
_diffrn_reflns_number 482
_diffrn_reflns_theta_full 17.305
_diffrn_reflns_theta_max 23.073
_diffrn_reflns_theta_min 5.049
_diffrn_standards_number 0
_exptl_absorpt_coefficient_mu 0.146
_exptl_absorpt_correction_T_max 0.99
_exptl_absorpt_correction_T_min 0.97
_exptl_absorpt_correction_type multi-scan
_exptl_absorpt_process_details 'SADABS (Siemens, 1996)'
_exptl_crystal_colour colourless
_exptl_crystal_density_diffrn 1.647
_exptl_crystal_description block
_exptl_crystal_F_000 120
_exptl_crystal_size_max 0.20
_exptl_crystal_size_mid 0.20
_exptl_crystal_size_min 0.10
_refine_diff_density_max 0.36
_refine_diff_density_min -0.31
_refine_ls_extinction_method None
_refine_ls_goodness_of_fit_ref 1.1740
_refine_ls_hydrogen_treatment noref
_refine_ls_matrix_type full
_refine_ls_number_parameters 22
_refine_ls_number_reflns 134
_refine_ls_number_restraints 9
_refine_ls_R_factor_all 0.1053
_refine_ls_R_factor_gt 0.0866
_refine_ls_shift/su_max 0.000010
_refine_ls_structure_factor_coef Fsqd
_refine_ls_weighting_details
;
 p=P(6)*max(Fo^2^,0) + (1-P(6))Fc^2^ 
 Method = SHELXL 97 (Sheldrick, 1997) 
 W = 1. / [Sigma^2^(F*)+(P(1)p)^2^+P(2)p+P(4)+P(5)Sin(theta) ] 
 P(i) are: 
 0.00 2.31 0.00 0.00 0.00 0.333 
;
_refine_ls_weighting_scheme calc
_refine_ls_wR_factor_all 0.1935
_refine_ls_wR_factor_gt 0.1723
_refine_ls_wR_factor_ref 0.1935
_reflns_limit_h_max 3
_reflns_limit_h_min -6
_reflns_limit_k_max 7
_reflns_limit_k_min 0
_reflns_limit_l_max 6
_reflns_limit_l_min 0
_reflns_number_gt 119
_reflns_number_total 137
_reflns_threshold_expression I>2.00u(I)
_oxford_diffrn_Wilson_B_factor 1.30
_oxford_diffrn_Wilson_scale 2.18
_oxford_refine_ls_scale 0.765(18)
_oxford_structure_analysis_title 'Gamma glycine at 0.5 GPa'
_cod_data_source_file cg049716msi20050403_032703.cif
_cod_data_source_block gagly05
_cod_depositor_comments
;
The following automatic conversions were performed:

'_symmetry_cell_setting' value 'Trigonal' changed to 'trigonal'
according to /home/saulius/struct/CIF-dictionaries/cif_core.dic
dictionary named 'cif_core.dic' version 2.4.1 from 2010-06-29.

Automatic conversion script
Id: cif_fix_values 1715 2011-07-08 13:25:40Z adriana 
;
_cod_original_sg_symbol_H-M 'P 31 '
_cod_original_formula_sum 'C2 H5 N1 O2'
_cod_database_code 4504971

loop_
_symmetry_equiv_pos_as_xyz
x,y,z
-y,x-y,z+1/3
-x+y,-x,z+2/3

loop_
_atom_site_label
_atom_site_type_symbol
_atom_site_fract_x
_atom_site_fract_y
_atom_site_fract_z
_atom_site_U_iso_or_equiv
_atom_site_occupancy
_atom_site_adp_type
_atom_site_refinement_flags_posn
O1 O 1.000(3) 0.544(2) 1.0194(15) 0.032(4) 1.0000 Uiso D
O2 O 0.991(2) 0.220(2) 0.9779(14) 0.028(3) 1.0000 Uiso D
C1 C 0.998(4) 0.392(2) 0.8939(8) 0.022(5) 1.0000 Uiso D
C2 C 1.028(4) 0.428(2) 0.6186(13) 0.027(5) 1.0000 Uiso D
N1 N 0.973(3) 0.220(2) 0.4892(17) 0.022(3) 1.0000 Uiso D
H2 H 1.1819 0.5380 0.5857 0.0301 1.0000 Uiso .
H1 H 0.9314 0.4817 0.5609 0.0301 1.0000 Uiso .
H3 H 0.9914 0.2451 0.3298 0.0341 1.0000 Uiso .
H5 H 1.0609 0.1694 0.5429 0.0341 1.0000 Uiso .
H4 H 0.8311 0.1177 0.5202 0.0341 1.0000 Uiso .

loop_
_atom_type_symbol
_atom_type_scat_dispersion_real
_atom_type_scat_dispersion_imag
_atom_type_scat_Cromer_Mann_a1
_atom_type_scat_Cromer_Mann_b1
_atom_type_scat_Cromer_Mann_a2
_atom_type_scat_Cromer_Mann_b2
_atom_type_scat_Cromer_Mann_a3
_atom_type_scat_Cromer_Mann_b3
_atom_type_scat_Cromer_Mann_a4
_atom_type_scat_Cromer_Mann_b4
_atom_type_scat_Cromer_Mann_c
_atom_type_scat_source
C 0.0033 0.0016 2.3100 20.8439 1.0200 10.2075 1.5886 0.5687 0.8650 51.6512 0.2156 'International Tables Vol C 4.2.6.8 and 6.1.1.4'
H 0.0000 0.0000 0.4930 10.5109 0.3229 26.1257 0.1402 3.1424 0.0408 57.7998 0.0030 'International Tables Vol C 4.2.6.8 and 6.1.1.4'
N 0.0061 0.0033 12.2126 0.0057 3.1322 9.8933 2.0125 28.9975 1.1663 0.5826 -11.5290 'International Tables Vol C 4.2.6.8 and 6.1.1.4'
O 0.0106 0.0060 3.0485 13.2771 2.2868 5.7011 1.5463 0.3239 0.8670 32.9089 0.2508 'International Tables Vol C 4.2.6.8 and 6.1.1.4'

loop_
_geom_angle_atom_site_label_1
_geom_angle_atom_site_label_2
_geom_angle_atom_site_label_3
_geom_angle
_geom_angle_publ_flag
O1 C1 O2 125.6(4) yes
O1 C1 C2 117.1(4) yes
O2 C1 C2 117.1(4) yes
C1 C2 N1 111.3(4) yes
C1 C2 H2 108.574 no
N1 C2 H1 108.937 no
C1 C2 H1 108.827 no
N1 C2 H1 109.252 no
H2 C2 H1 109.907 no
C2 N1 H3 109.701 no
C2 N1 H5 109.517 no
H3 N1 H5 109.875 no
C2 N1 H4 109.224 no
H3 N1 H4 109.664 no
H5 N1 H4 108.841 no

loop_
_geom_bond_atom_site_label_1
_geom_bond_atom_site_label_2
_geom_bond_distance
_geom_bond_publ_flag
O1 C1 1.256(8) yes
O2 C1 1.256(8) yes
C1 C2 1.520(8) yes
C2 N1 1.475(9) yes
C2 H2 0.969 no
C2 H1 0.966 no
N1 H3 0.883 no
N1 H5 0.892 no
N1 H4 0.895 no

loop_
_oxford_twin_element_scale_factors
0.78(2)
0.22(2)
